data_4343110
loop_
_publ_author_name
'Alexopoulou, Konstantina I.'
'Terzis, Aris'
'Raptopoulou, Catherine P.'
'Psycharis, Vassilis'
'Escuer, Albert'
'Perlepes, Spyros P.'

_publ_section_title
;
 Ni(II)20 &quot;Bowls&quot; from the Use of Tridentate Schiff Bases.
;
_journal_issue 12
_journal_name_full 'Inorganic chemistry'
_journal_page_first 5615
_journal_page_last 5617
_journal_paper_doi 10.1021/acs.inorgchem.5b00521
_journal_volume 54
_journal_year 2015
_chemical_formula_sum 'C244 H315.6 N12 Ni20 O79.8'
_chemical_formula_weight 5867.69
_chemical_name_systematic
; 
 ? 
;
_space_group_IT_number 88
_symmetry_cell_setting tetragonal
_symmetry_space_group_name_Hall '-I 4ad'
_symmetry_space_group_name_H-M 'I 41/a :2'
_atom_sites_solution_hydrogens geom
_atom_sites_solution_primary direct
_atom_sites_solution_secondary difmap
_audit_creation_method SHELXL-97
_cell_angle_alpha 90.00
_cell_angle_beta 90.00
_cell_angle_gamma 90.00
_cell_formula_units_Z 4
_cell_length_a 43.3289(7)
_cell_length_b 43.3289(7)
_cell_length_c 15.9207(2)
_cell_measurement_reflns_used 29904
_cell_measurement_temperature 160(2)
_cell_measurement_theta_max 71.98
_cell_measurement_theta_min 6.81
_cell_volume 29889.4(8)
_computing_cell_refinement 'CrystalClear, Rigaku MSC, 2005'
_computing_data_collection 'CrystalClear, Rigaku MSC, 2005'
_computing_data_reduction 'CrystalClear, Rigaku MSC, 2005'
_computing_structure_refinement 'SHELXL-97 (Sheldrick, 1997)'
_computing_structure_solution 'SHELXS-97 (Sheldrick, 1990)'
_diffrn_ambient_temperature 160(2)
_diffrn_measured_fraction_theta_full 0.969
_diffrn_measured_fraction_theta_max 0.969
_diffrn_measurement_device_type 'Rigaku R-AXIS SPIDER IPDS'
_diffrn_measurement_method '\q scans'
_diffrn_radiation_monochromator graphite
_diffrn_radiation_source 'fine-focus sealed tube'
_diffrn_radiation_type CuK\a
_diffrn_radiation_wavelength 1.54178
_diffrn_reflns_av_R_equivalents 0.0411
_diffrn_reflns_av_sigmaI/netI 0.0351
_diffrn_reflns_limit_h_max 44
_diffrn_reflns_limit_h_min -44
_diffrn_reflns_limit_k_max 38
_diffrn_reflns_limit_k_min -40
_diffrn_reflns_limit_l_max 16
_diffrn_reflns_limit_l_min -11
_diffrn_reflns_number 50409
_diffrn_reflns_theta_full 52.49
_diffrn_reflns_theta_max 52.49
_diffrn_reflns_theta_min 6.81
_exptl_absorpt_coefficient_mu 1.923
_exptl_absorpt_correction_T_max 1.000
_exptl_absorpt_correction_T_min 0.492
_exptl_absorpt_correction_type empirical
_exptl_absorpt_process_details 'CrystalClear, Rigaku MSC, 2005'
_exptl_crystal_colour red
_exptl_crystal_density_diffrn 1.304
_exptl_crystal_density_method 'not measured'
_exptl_crystal_description parallelepiped
_exptl_crystal_F_000 12248
_exptl_crystal_size_max 0.48
_exptl_crystal_size_mid 0.16
_exptl_crystal_size_min 0.16
_refine_diff_density_max 0.812
_refine_diff_density_min -1.980
_refine_diff_density_rms 0.071
_refine_ls_extinction_method none
_refine_ls_goodness_of_fit_ref 1.023
_refine_ls_hydrogen_treatment mixed
_refine_ls_matrix_type full
_refine_ls_number_parameters 716
_refine_ls_number_reflns 8268
_refine_ls_number_restraints 0
_refine_ls_restrained_S_all 1.023
_refine_ls_R_factor_all 0.0771
_refine_ls_R_factor_gt 0.0653
_refine_ls_shift/su_max 0.004
_refine_ls_shift/su_mean 0.001
_refine_ls_structure_factor_coef Fsqd
_refine_ls_weighting_details 'calc w=1/[\s^2^(Fo^2^)+(0.1230P)^2^+58.4088P] where P=(Fo^2^+2Fc^2^)/3'
_refine_ls_weighting_scheme calc
_refine_ls_wR_factor_gt 0.1854
_refine_ls_wR_factor_ref 0.1966
_reflns_number_gt 6725
_reflns_number_total 8268
_reflns_threshold_expression >2sigma(I)
_cod_data_source_file ic5b00521_si_001.cif
_cod_data_source_block complex2
_cod_depositor_comments 'Adding full bibliography for 4343109--4343110.cif.'
_cod_original_sg_symbol_H-M I4(1)/a
_cod_original_formula_sum 'C244 H315.60 N12 Ni20 O79.80'
_cod_database_code 4343110

loop_
_symmetry_equiv_pos_as_xyz
'x, y, z'
'-x+1/2, -y, z+1/2'
'-y+3/4, x+1/4, z+1/4'
'y+3/4, -x+3/4, z+3/4'
'x+1/2, y+1/2, z+1/2'
'-x+1, -y+1/2, z+1'
'-y+5/4, x+3/4, z+3/4'
'y+5/4, -x+5/4, z+5/4'
'-x, -y, -z'
'x-1/2, y, -z-1/2'
'y-3/4, -x-1/4, -z-1/4'
'-y-3/4, x-3/4, -z-3/4'
'-x+1/2, -y+1/2, -z+1/2'
'x, y+1/2, -z'
'y-1/4, -x+1/4, -z+1/4'
'-y-1/4, x-1/4, -z-1/4'

loop_
_atom_site_label
_atom_site_type_symbol
_atom_site_fract_x
_atom_site_fract_y
_atom_site_fract_z
_atom_site_U_iso_or_equiv
_atom_site_adp_type
_atom_site_occupancy
_atom_site_symmetry_multiplicity
_atom_site_calc_flag
_atom_site_refinement_flags
_atom_site_disorder_assembly
_atom_site_disorder_group
Ni1 Ni 1.00657(2) 0.93238(2) -0.29692(5) 0.0623(3) Uani 1 1 d . . .
Ni2 Ni 0.94255(2) 0.90958(2) -0.27468(5) 0.0616(3) Uani 1 1 d . C .
Ni3 Ni 0.92383(2) 0.87873(2) -0.11186(5) 0.0619(3) Uani 1 1 d . C .
Ni4 Ni 0.91030(2) 0.86751(2) 0.05981(5) 0.0646(3) Uani 1 1 d . C .
Ni5 Ni 0.87663(2) 0.79855(2) 0.05138(5) 0.0647(3) Uani 1 1 d . C .
N2 N 0.91841(12) 0.93155(11) -0.3612(3) 0.0691(13) Uani 1 1 d . . .
N3 N 0.93999(11) 0.87070(12) 0.1546(3) 0.0678(13) Uani 1 1 d . C .
O1 O 1.04122(9) 0.91467(10) -0.3616(2) 0.0744(11) Uani 1 1 d . C .
O2 O 0.96910(9) 0.94899(9) -0.2412(2) 0.0700(10) Uani 1 1 d . C .
O3 O 0.97446(8) 0.90632(8) -0.3664(2) 0.0634(10) Uani 1 1 d . C .
O4 O 0.91021(9) 0.91357(9) -0.1880(2) 0.0667(10) Uani 1 1 d . . .
O5 O 0.92972(9) 0.90222(9) -0.0028(2) 0.0659(10) Uani 1 1 d . . .
O6 O 0.89526(9) 0.83104(9) 0.1242(2) 0.0666(10) Uani 1 1 d . . .
N1A N 1.0159(3) 0.9657(3) -0.3736(7) 0.074(3) Uiso 0.50 1 d P A 1
C7A C 1.0056(4) 0.9888(4) -0.3796(10) 0.082(4) Uiso 0.50 1 d P B 1
N1 N 1.0028(2) 0.9735(2) -0.3514(5) 0.046(2) Uiso 0.50 1 d P C 2
C1 C 1.05805(15) 0.93254(15) -0.4119(4) 0.0714(17) Uani 1 1 d . C 2
C2 C 1.08621(15) 0.92214(15) -0.4455(4) 0.0760(17) Uani 1 1 d . C 2
H2 H 1.0938 0.9023 -0.4303 0.099 Uiso 1 1 calc R C 2
C3 C 1.10281(18) 0.93997(15) -0.4995(4) 0.0843(19) Uani 1 1 d . C 2
H3 H 1.1216 0.9323 -0.5219 0.110 Uiso 1 1 calc R C 2
C4 C 1.0929(2) 0.96861(18) -0.5219(5) 0.097(2) Uani 1 1 d . C 2
C5 C 1.0664(2) 0.97962(17) -0.4907(5) 0.094(2) Uani 1 1 d . C 2
H5 H 1.0599 0.9997 -0.5068 0.122 Uiso 1 1 calc R C 2
C6 C 1.04787(17) 0.96249(17) -0.4349(4) 0.084(2) Uani 1 1 d . C 2
C7 C 1.0240(2) 0.9827(2) -0.4124(6) 0.046(2) Uiso 0.50 1 d P C 2
C8 C 0.97988(15) 0.99433(15) -0.3205(4) 0.0711(16) Uani 1 1 d . C 2
C9 C 0.9736(2) 1.02486(19) -0.3367(5) 0.094(2) Uani 1 1 d . C 2
H9 H 0.9852 1.0352 -0.3788 0.122 Uiso 1 1 calc R C 2
C10 C 0.9511(3) 1.04101(17) -0.2941(6) 0.108(3) Uani 1 1 d . C 2
C11 C 0.93419(19) 1.02538(19) -0.2351(5) 0.095(2) Uani 1 1 d . C 2
H11 H 0.9184 1.0360 -0.2053 0.123 Uiso 1 1 calc R C 2
C12 C 0.93963(16) 0.99428(17) -0.2177(4) 0.0820(19) Uani 1 1 d . C 2
H12 H 0.9275 0.9839 -0.1768 0.107 Uiso 1 1 calc R C 2
C13 C 0.96265(14) 0.97850(14) -0.2596(4) 0.0647(15) Uani 1 1 d . C 2
C14 C 0.9491(3) 1.0749(3) -0.3201(8) 0.075(3) Uiso 0.50 1 d P C 2
C14A C 1.1039(4) 0.9908(4) -0.5741(12) 0.120(5) Uiso 0.50 1 d P . .
C15 C 0.88622(15) 0.93195(15) -0.1929(4) 0.0733(16) Uani 1 1 d . C .
C16 C 0.86803(17) 0.93692(16) -0.1209(5) 0.092(2) Uani 1 1 d . . .
H16 H 0.8734 0.9270 -0.0698 0.120 Uiso 1 1 calc R C .
C17 C 0.8424(2) 0.9561(2) -0.1233(6) 0.124(3) Uani 1 1 d . C .
H17 H 0.8310 0.9595 -0.0732 0.161 Uiso 1 1 calc R . .
C18 C 0.8334(3) 0.9699(3) -0.1944(7) 0.151(4) Uani 1 1 d . . .
H18 H 0.8152 0.9820 -0.1953 0.197 Uiso 1 1 calc R C .
C19 C 0.8508(2) 0.9665(3) -0.2667(6) 0.144(4) Uani 1 1 d . C .
H19 H 0.8451 0.9774 -0.3161 0.187 Uiso 1 1 calc R . .
C20 C 0.87714(16) 0.94678(18) -0.2681(5) 0.090(2) Uani 1 1 d . . .
C21 C 0.89288(19) 0.94512(19) -0.3470(5) 0.100(2) Uani 1 1 d . C .
H21 H 0.8833 0.9551 -0.3933 0.130 Uiso 1 1 calc R . .
C22 C 0.93342(16) 0.93011(13) -0.4419(4) 0.0704(17) Uani 1 1 d . C .
C23 C 0.96273(15) 0.91665(13) -0.4397(3) 0.0647(15) Uani 1 1 d . . .
C24 C 0.97919(16) 0.91392(13) -0.5158(4) 0.0718(16) Uani 1 1 d . C .
H24 H 0.9991 0.9048 -0.5159 0.093 Uiso 1 1 calc R . .
C25 C 0.9667(2) 0.92427(15) -0.5887(4) 0.085(2) Uani 1 1 d . . .
H25 H 0.9783 0.9226 -0.6392 0.111 Uiso 1 1 calc R C .
C26 C 0.9372(2) 0.93739(15) -0.5913(4) 0.087(2) Uani 1 1 d . C .
C27 C 0.92096(17) 0.93996(15) -0.5178(4) 0.0804(18) Uani 1 1 d . . .
H27 H 0.9008 0.9486 -0.5187 0.105 Uiso 1 1 calc R C .
C28 C 0.9232(2) 0.9490(2) -0.6733(5) 0.131(3) Uani 1 1 d . . .
H28A H 0.9129 0.9688 -0.6635 0.183 Uiso 1 1 calc R C .
H28B H 0.9081 0.9339 -0.6939 0.183 Uiso 1 1 calc R . .
H28C H 0.9395 0.9517 -0.7153 0.183 Uiso 1 1 calc R . .
C29 C 0.95384(14) 0.91864(14) 0.0209(3) 0.0656(15) Uani 1 1 d . C .
C30 C 0.96503(15) 0.94163(14) -0.0329(4) 0.0747(17) Uani 1 1 d . . .
H30 H 0.9548 0.9451 -0.0849 0.097 Uiso 1 1 calc R C .
C31 C 0.99013(18) 0.95924(17) -0.0130(5) 0.096(2) Uani 1 1 d . C .
H31 H 0.9975 0.9742 -0.0518 0.125 Uiso 1 1 calc R . .
C32 C 1.00499(19) 0.95535(19) 0.0642(5) 0.102(2) Uani 1 1 d . . .
H32 H 1.0223 0.9678 0.0785 0.133 Uiso 1 1 calc R C .
C33 C 0.99458(17) 0.93377(18) 0.1179(4) 0.092(2) Uani 1 1 d . C .
H33 H 1.0044 0.9315 0.1708 0.119 Uiso 1 1 calc R . .
C34 C 0.96922(15) 0.91418(15) 0.0978(4) 0.0745(17) Uani 1 1 d . . .
C35 C 0.96179(16) 0.89112(16) 0.1592(4) 0.0767(17) Uani 1 1 d . C .
H35 H 0.9742 0.8908 0.2084 0.100 Uiso 1 1 calc R . .
C36 C 0.93392(14) 0.84839(15) 0.2183(3) 0.0710(16) Uani 1 1 d . . .
C37 C 0.90956(15) 0.82850(15) 0.1985(3) 0.0730(17) Uani 1 1 d . C .
C38 C 0.90034(16) 0.80659(16) 0.2600(4) 0.0828(19) Uani 1 1 d . . .
H38 H 0.8831 0.7935 0.2500 0.108 Uiso 1 1 calc R C .
C39 C 0.9164(2) 0.80442(18) 0.3341(4) 0.099(2) Uani 1 1 d . C .
H39 H 0.9100 0.7898 0.3749 0.129 Uiso 1 1 calc R . .
C40 C 0.94228(19) 0.82320(19) 0.3517(4) 0.099(2) Uani 1 1 d . . .
C41 C 0.94981(17) 0.84583(17) 0.2932(4) 0.089(2) Uani 1 1 d . C .
H41 H 0.9662 0.8598 0.3050 0.115 Uiso 1 1 calc R . .
C42 C 0.9611(2) 0.8197(2) 0.4318(5) 0.128(3) Uani 1 1 d . C .
H42A H 0.9483 0.8251 0.4803 0.179 Uiso 1 1 calc R . .
H42B H 0.9791 0.8334 0.4295 0.179 Uiso 1 1 calc R . .
H42C H 0.9680 0.7983 0.4373 0.179 Uiso 1 1 calc R . .
O51 O 1.01174(8) 0.89337(8) -0.2241(2) 0.0603(9) Uani 1 1 d . C .
O52 O 0.96487(8) 0.88739(8) -0.1748(2) 0.0595(9) Uani 1 1 d . . .
C51 C 0.99381(13) 0.88524(12) -0.1662(3) 0.0558(13) Uiso 1 1 d . C .
C52 C 1.00697(13) 0.87364(13) -0.0858(3) 0.0646(14) Uiso 1 1 d . . .
H52A H 1.0245 0.8600 -0.0977 0.090 Uiso 1 1 calc R C .
H52B H 0.9911 0.8622 -0.0549 0.090 Uiso 1 1 calc R . .
H52C H 1.0140 0.8911 -0.0518 0.090 Uiso 1 1 calc R . .
O53 O 0.92331(9) 0.86803(9) -0.3173(2) 0.0708(10) Uani 1 1 d . . .
O54 O 0.91428(10) 0.84499(9) -0.1944(2) 0.0710(11) Uani 1 1 d . . .
C53 C 0.91473(15) 0.84562(15) -0.2730(4) 0.0699(16) Uani 1 1 d . C .
C54 C 0.90376(19) 0.81732(16) -0.3179(4) 0.095(2) Uani 1 1 d . . .
H54A H 0.9135 0.7990 -0.2932 0.133 Uiso 1 1 calc R C .
H54B H 0.9093 0.8187 -0.3775 0.133 Uiso 1 1 calc R . .
H54C H 0.8813 0.8157 -0.3125 0.133 Uiso 1 1 calc R . .
O55 O 0.93870(8) 0.84219(9) -0.0243(2) 0.0648(10) Uani 1 1 d . . .
O56 O 0.91418(9) 0.79664(9) -0.0244(2) 0.0645(10) Uani 1 1 d . . .
C55 C 0.93572(14) 0.81404(15) -0.0470(3) 0.0595(14) Uani 1 1 d . C .
C56 C 0.96097(15) 0.80064(15) -0.0997(4) 0.0817(18) Uani 1 1 d . . .
H56A H 0.9710 0.8171 -0.1317 0.114 Uiso 1 1 calc R C .
H56B H 0.9523 0.7854 -0.1385 0.114 Uiso 1 1 calc R . .
H56C H 0.9762 0.7906 -0.0633 0.114 Uiso 1 1 calc R . .
O57 O 0.88307(9) 0.86768(9) -0.0473(2) 0.0659(10) Uani 1 1 d . . .
O58 O 0.85216(9) 0.82779(9) -0.0268(2) 0.0658(10) Uani 1 1 d . . .
C57 C 0.86127(14) 0.85013(16) -0.0694(3) 0.0654(15) Uani 1 1 d . C .
C58 C 0.84436(16) 0.85820(17) -0.1500(4) 0.0867(19) Uani 1 1 d . . .
H58A H 0.8583 0.8693 -0.1877 0.121 Uiso 1 1 calc R C .
H58B H 0.8265 0.8712 -0.1369 0.121 Uiso 1 1 calc R . .
H58C H 0.8373 0.8392 -0.1774 0.121 Uiso 1 1 calc R . .
O61 O 1.03842(9) 0.94920(9) -0.2039(2) 0.0740(11) Uani 1 1 d . C .
C61 C 1.0492(2) 0.98028(18) -0.1994(5) 0.101(2) Uani 1 1 d . . .
H61A H 1.0314 0.9945 -0.2032 0.141 Uiso 1 1 calc R C .
H61B H 1.0629 0.9844 -0.2480 0.141 Uiso 1 1 calc R . .
C62 C 1.06673(19) 0.98666(18) -0.1188(5) 0.107(2) Uani 1 1 d . C .
H62A H 1.0709 1.0088 -0.1142 0.150 Uiso 1 1 calc R . .
H62B H 1.0863 0.9753 -0.1195 0.150 Uiso 1 1 calc R . .
H62C H 1.0543 0.9799 -0.0707 0.150 Uiso 1 1 calc R . .
O62 O 0.87662(10) 0.89584(10) 0.1175(3) 0.0880(13) Uani 1 1 d . . .
C63 C 0.8815(3) 0.9278(3) 0.1336(7) 0.150(4) Uiso 1 1 d . C .
H63A H 0.9018 0.9301 0.1616 0.209 Uiso 1 1 calc R . .
H63B H 0.8827 0.9387 0.0792 0.209 Uiso 1 1 calc R . .
C64 C 0.8592(5) 0.9420(5) 0.1829(13) 0.272(9) Uiso 1 1 d . . .
H64A H 0.8429 0.9503 0.1467 0.380 Uiso 1 1 calc R C .
H64B H 0.8687 0.9589 0.2147 0.380 Uiso 1 1 calc R . .
H64C H 0.8504 0.9270 0.2219 0.380 Uiso 1 1 calc R . .
O63 O 0.89327(9) 0.76081(9) 0.1187(2) 0.0703(10) Uani 1 1 d . . .
C65 C 0.92070(15) 0.74371(16) 0.0973(4) 0.0797(18) Uani 1 1 d . C .
H65A H 0.9221 0.7416 0.0355 0.112 Uiso 1 1 calc R . .
H65B H 0.9194 0.7228 0.1219 0.112 Uiso 1 1 calc R . .
C66 C 0.94877(17) 0.7594(2) 0.1291(5) 0.102(2) Uani 1 1 d . . .
H66A H 0.9671 0.7481 0.1109 0.143 Uiso 1 1 calc R C .
H66B H 0.9482 0.7601 0.1906 0.143 Uiso 1 1 calc R . .
H66C H 0.9495 0.7805 0.1069 0.143 Uiso 1 1 calc R . .
O1S O 0.8793 0.8769 -0.4478 0.112 Uani 1 1 d . . .
C1S C 0.8929 0.8647 -0.5233 0.115 Uiso 1 1 d . . .
C2S C 0.8729 0.8750 -0.5985 0.135 Uiso 1 1 d . . .
O2S O 0.7969 0.9280 0.4133 0.143 Uiso 0.20 1 d P . .
C3S C 0.8242 0.9554 0.4207 0.101 Uiso 0.20 1 d P . .
C4S C 0.8256 0.9664 0.4960 0.113 Uiso 0.20 1 d P . .
O3S O 0.8180 0.9016 0.0516 0.124 Uiso 0.30 1 d P . .
C5S C 0.8024 0.8825 0.0343 0.133 Uiso 0.30 1 d P . .
C6S C 0.7720 0.8867 0.0624 0.185 Uiso 0.30 1 d P . .
O4S O 0.8218 0.9097 0.5797 0.235 Uiso 0.40 1 d P D 1
C7S C 0.8047 0.9115 0.6675 0.209 Uiso 0.40 1 d P D 1
C8S C 0.7860 0.8921 0.6763 0.294 Uiso 0.40 1 d P D 1
O5S O 0.8121 0.8880 0.6588 0.174 Uiso 0.40 1 d P E 2
C9S C 0.8197 0.8917 0.5649 0.109 Uiso 0.40 1 d P E 2
C10S C 0.8349 0.9224 0.5558 0.184 Uiso 0.40 1 d P E 2
O6S O 0.7914 0.9641 0.0510 0.147 Uiso 0.20 1 d P . .
C11S C 0.7990 0.9974 0.0746 0.165 Uiso 0.20 1 d P . .
C12S C 0.7756 0.9941 0.1570 0.236 Uiso 0.20 1 d P . .
O1W O 0.7709 0.9321 0.2715 0.243 Uiso 0.20 1 d P . .
O2W O 1.0000 0.7500 0.3750 0.229 Uiso 1 4 d S . .

loop_
_atom_site_aniso_label
_atom_site_aniso_U_11
_atom_site_aniso_U_22
_atom_site_aniso_U_33
_atom_site_aniso_U_23
_atom_site_aniso_U_13
_atom_site_aniso_U_12
Ni1 0.0723(6) 0.0615(6) 0.0530(5) 0.0037(4) -0.0053(4) -0.0014(5)
Ni2 0.0690(6) 0.0635(6) 0.0523(6) 0.0025(4) -0.0069(4) -0.0011(5)
Ni3 0.0696(6) 0.0680(6) 0.0482(5) -0.0021(4) -0.0027(4) -0.0040(5)
Ni4 0.0712(6) 0.0749(7) 0.0478(5) -0.0048(4) -0.0010(4) -0.0053(5)
Ni5 0.0723(7) 0.0737(7) 0.0481(5) -0.0007(4) -0.0033(4) -0.0039(5)
N2 0.073(3) 0.069(3) 0.065(3) 0.003(2) -0.010(3) -0.002(3)
N3 0.071(3) 0.082(3) 0.051(3) -0.007(2) -0.003(2) -0.008(3)
O1 0.078(3) 0.094(3) 0.051(2) 0.007(2) 0.006(2) -0.004(2)
O2 0.075(3) 0.062(3) 0.073(2) -0.0049(19) -0.009(2) 0.005(2)
O3 0.073(2) 0.065(2) 0.053(2) 0.0044(18) -0.0113(18) -0.0045(18)
O4 0.069(3) 0.070(3) 0.061(2) 0.0043(18) 0.0001(19) 0.000(2)
O5 0.070(2) 0.071(2) 0.056(2) -0.0044(18) -0.0033(19) -0.008(2)
O6 0.078(3) 0.078(3) 0.043(2) -0.0037(17) -0.0022(18) -0.007(2)
C1 0.088(5) 0.077(4) 0.049(3) -0.003(3) -0.007(3) 0.004(4)
C2 0.086(5) 0.067(4) 0.075(4) 0.005(3) 0.022(3) 0.005(3)
C3 0.116(6) 0.070(4) 0.067(4) 0.004(3) 0.016(4) -0.001(4)
C4 0.143(7) 0.074(5) 0.075(5) 0.013(4) -0.006(5) -0.019(5)
C5 0.137(7) 0.069(5) 0.077(5) 0.000(4) -0.026(5) 0.002(5)
C6 0.097(5) 0.085(5) 0.069(4) -0.019(4) -0.030(4) 0.011(4)
C8 0.080(4) 0.067(4) 0.067(4) -0.001(3) -0.017(3) -0.004(3)
C9 0.119(6) 0.078(5) 0.085(5) 0.011(4) -0.034(5) -0.017(5)
C10 0.153(8) 0.059(5) 0.112(6) 0.007(5) -0.063(6) 0.008(5)
C11 0.099(6) 0.082(6) 0.103(6) -0.026(5) -0.025(5) 0.037(4)
C12 0.077(4) 0.091(5) 0.078(4) -0.012(4) -0.010(3) 0.008(4)
C13 0.065(4) 0.067(4) 0.062(3) -0.012(3) -0.016(3) 0.008(3)
C15 0.072(4) 0.071(4) 0.077(4) -0.005(3) 0.006(3) 0.011(3)
C16 0.101(5) 0.084(5) 0.092(5) 0.003(4) 0.007(4) 0.011(4)
C17 0.097(6) 0.147(8) 0.129(7) 0.010(6) 0.029(5) 0.052(6)
C18 0.135(8) 0.188(11) 0.131(8) 0.028(8) 0.020(7) 0.084(8)
C19 0.139(8) 0.181(10) 0.111(7) 0.041(7) -0.001(6) 0.067(7)
C20 0.080(5) 0.110(5) 0.081(5) 0.011(4) -0.008(4) 0.020(4)
C21 0.098(6) 0.119(6) 0.082(5) 0.014(4) -0.019(4) 0.026(5)
C22 0.095(5) 0.061(4) 0.055(4) 0.004(3) -0.013(3) -0.006(3)
C23 0.081(4) 0.055(3) 0.057(4) 0.007(3) -0.012(3) -0.013(3)
C24 0.095(5) 0.066(4) 0.054(4) 0.001(3) -0.007(3) -0.009(3)
C25 0.122(6) 0.078(4) 0.055(4) 0.001(3) -0.009(4) -0.022(4)
C26 0.124(6) 0.074(4) 0.063(4) 0.014(3) -0.024(4) -0.013(4)
C27 0.096(5) 0.073(4) 0.071(4) 0.009(3) -0.017(4) -0.011(3)
C28 0.191(9) 0.133(7) 0.068(5) 0.028(5) -0.033(5) -0.002(6)
C29 0.074(4) 0.068(4) 0.055(4) -0.006(3) 0.006(3) -0.003(3)
C30 0.089(5) 0.073(4) 0.062(4) -0.010(3) -0.007(3) -0.003(4)
C31 0.115(6) 0.087(5) 0.085(5) -0.002(4) -0.008(4) -0.033(4)
C32 0.111(6) 0.106(6) 0.090(5) 0.003(5) -0.025(5) -0.032(5)
C33 0.102(5) 0.110(6) 0.064(4) -0.009(4) -0.013(4) -0.026(5)
C34 0.087(4) 0.087(4) 0.050(3) -0.005(3) -0.007(3) -0.013(4)
C35 0.082(4) 0.095(5) 0.054(4) -0.012(3) -0.002(3) -0.008(4)
C36 0.078(4) 0.085(4) 0.050(3) -0.003(3) -0.004(3) -0.007(3)
C37 0.085(4) 0.083(4) 0.051(4) -0.004(3) -0.008(3) -0.008(4)
C38 0.099(5) 0.100(5) 0.050(3) 0.001(3) -0.004(3) -0.023(4)
C39 0.135(7) 0.111(6) 0.053(4) 0.010(4) -0.005(4) -0.018(5)
C40 0.117(6) 0.116(6) 0.063(4) 0.003(4) -0.019(4) -0.026(5)
C41 0.106(5) 0.104(5) 0.057(4) -0.002(4) -0.013(4) -0.024(4)
C42 0.147(7) 0.164(8) 0.073(5) 0.031(5) -0.047(5) -0.046(6)
O51 0.068(2) 0.060(2) 0.052(2) -0.0001(17) 0.0030(18) 0.0014(18)
O52 0.072(3) 0.063(2) 0.0442(19) -0.0027(16) -0.0024(17) -0.0009(18)
O53 0.091(3) 0.073(3) 0.049(2) -0.002(2) -0.0084(19) -0.010(2)
O54 0.096(3) 0.069(3) 0.049(2) 0.0011(18) -0.0046(19) -0.012(2)
C53 0.087(4) 0.073(4) 0.050(4) 0.003(3) -0.003(3) -0.013(3)
C54 0.143(6) 0.086(5) 0.056(4) -0.007(3) -0.010(4) -0.040(4)
O55 0.068(2) 0.075(3) 0.052(2) -0.0040(19) 0.0020(17) -0.005(2)
O56 0.065(2) 0.075(3) 0.054(2) 0.0000(18) -0.0019(18) -0.003(2)
C55 0.065(4) 0.060(4) 0.054(3) -0.006(3) -0.003(3) 0.008(3)
C56 0.079(4) 0.085(4) 0.081(4) -0.008(3) 0.007(3) -0.002(3)
O57 0.065(2) 0.078(3) 0.055(2) 0.0009(19) -0.0068(18) -0.005(2)
O58 0.066(2) 0.073(3) 0.058(2) 0.009(2) -0.0042(18) -0.003(2)
C57 0.064(4) 0.082(4) 0.050(3) 0.001(3) -0.008(3) 0.001(3)
C58 0.087(5) 0.105(5) 0.069(4) 0.011(4) -0.013(3) -0.015(4)
O61 0.084(3) 0.066(3) 0.072(3) -0.0034(19) -0.020(2) 0.000(2)
C61 0.116(6) 0.091(6) 0.095(5) -0.003(4) -0.029(4) -0.004(4)
C62 0.112(6) 0.096(5) 0.112(6) -0.019(4) -0.028(5) -0.012(4)
O62 0.096(3) 0.075(3) 0.093(3) -0.013(2) 0.020(2) -0.003(2)
O63 0.077(3) 0.079(3) 0.054(2) 0.0029(19) -0.0075(19) 0.001(2)
C65 0.076(4) 0.092(5) 0.071(4) 0.015(3) -0.010(3) 0.000(4)
C66 0.085(5) 0.134(6) 0.088(5) 0.028(4) -0.012(4) -0.002(5)
O1S 0.125 0.124 0.086 0.011 0.013 -0.005

loop_
_atom_type_symbol
_atom_type_description
_atom_type_scat_dispersion_real
_atom_type_scat_dispersion_imag
_atom_type_scat_source
C C 0.0181 0.0091 'International Tables Vol C Tables 4.2.6.8 and 6.1.1.4'
H H 0.0000 0.0000 'International Tables Vol C Tables 4.2.6.8 and 6.1.1.4'
N N 0.0311 0.0180 'International Tables Vol C Tables 4.2.6.8 and 6.1.1.4'
O O 0.0492 0.0322 'International Tables Vol C Tables 4.2.6.8 and 6.1.1.4'
Ni Ni -3.0029 0.5091 'International Tables Vol C Tables 4.2.6.8 and 6.1.1.4'

loop_
_geom_angle_atom_site_label_1
_geom_angle_atom_site_label_2
_geom_angle_atom_site_label_3
_geom_angle
_geom_angle_site_symmetry_1
_geom_angle_site_symmetry_3
O1 Ni1 O2 174.40(16) . .
O1 Ni1 N1 100.6(3) . .
O2 Ni1 N1 78.6(3) . .
O1 Ni1 O51 83.81(15) . .
O2 Ni1 O51 97.74(15) . .
N1 Ni1 O51 171.4(3) . .
O1 Ni1 O3 91.14(16) . .
O2 Ni1 O3 83.61(15) . .
N1 Ni1 O3 101.3(3) . .
O51 Ni1 O3 85.84(14) . .
O1 Ni1 O61 90.19(16) . .
O2 Ni1 O61 95.39(16) . .
N1 Ni1 O61 92.9(3) . .
O51 Ni1 O61 79.67(15) . .
O3 Ni1 O61 165.22(15) . .
O1 Ni1 Ni2 130.05(13) . .
O2 Ni1 Ni2 45.77(11) . .
N1 Ni1 Ni2 105.8(3) . .
O51 Ni1 Ni2 76.20(11) . .
O3 Ni1 Ni2 42.78(10) . .
O61 Ni1 Ni2 129.08(12) . .
O4 Ni2 N2 94.00(19) . .
O4 Ni2 O3 177.78(16) . .
N2 Ni2 O3 83.78(19) . .
O4 Ni2 O52 80.62(15) . .
N2 Ni2 O52 174.58(19) . .
O3 Ni2 O52 101.60(14) . .
O4 Ni2 O53 91.12(16) . .
N2 Ni2 O53 88.71(18) . .
O3 Ni2 O53 88.74(15) . .
O52 Ni2 O53 92.03(14) . .
O4 Ni2 O2 97.95(16) . .
N2 Ni2 O2 94.27(18) . .
O3 Ni2 O2 82.34(15) . .
O52 Ni2 O2 85.89(14) . .
O53 Ni2 O2 170.22(16) . .
O4 Ni2 Ni1 135.89(11) . .
N2 Ni2 Ni1 104.57(15) . .
O3 Ni2 Ni1 45.19(10) . .
O52 Ni2 Ni1 79.15(10) . .
O53 Ni2 Ni1 128.25(12) . .
O2 Ni2 Ni1 41.98(11) . .
O54 Ni3 O4 95.21(15) . .
O54 Ni3 O5 161.99(16) . .
O4 Ni3 O5 100.07(15) . .
O54 Ni3 O52 89.56(15) . .
O4 Ni3 O52 79.98(15) . .
O5 Ni3 O52 102.39(15) . .
O54 Ni3 O57 88.92(16) . .
O4 Ni3 O57 102.60(16) . .
O5 Ni3 O57 78.52(15) . .
O52 Ni3 O57 177.12(15) . .
O54 Ni3 O55 87.21(15) . .
O4 Ni3 O55 177.52(15) . .
O5 Ni3 O55 77.45(15) . .
O52 Ni3 O55 100.63(14) . .
O57 Ni3 O55 76.85(14) . .
O54 Ni3 Ni4 117.58(11) . .
O4 Ni3 Ni4 130.12(12) . .
O5 Ni3 Ni4 44.57(11) . .
O52 Ni3 Ni4 132.30(10) . .
O57 Ni3 Ni4 46.78(10) . .
O55 Ni3 Ni4 47.83(10) . .
N3 Ni4 O5 93.12(19) . .
N3 Ni4 O6 82.89(18) . .
O5 Ni4 O6 174.08(17) . .
N3 Ni4 O57 172.88(19) . .
O5 Ni4 O57 79.97(15) . .
O6 Ni4 O57 103.87(15) . .
N3 Ni4 O62 94.37(19) . .
O5 Ni4 O62 94.05(17) . .
O6 Ni4 O62 90.63(16) . .
O57 Ni4 O62 87.85(17) . .
N3 Ni4 O55 98.04(17) . .
O5 Ni4 O55 80.18(15) . .
O6 Ni4 O55 95.99(15) . .
O57 Ni4 O55 79.22(15) . .
O62 Ni4 O55 166.56(16) . .
N3 Ni4 Ni3 125.86(15) . .
O5 Ni4 Ni3 45.63(11) . .
O6 Ni4 Ni3 134.34(11) . .
O57 Ni4 Ni3 47.53(11) . .
O62 Ni4 Ni3 117.46(13) . .
O55 Ni4 Ni3 50.31(10) . .
O6 Ni5 O56 92.87(15) . .
O6 Ni5 O1 100.96(15) . 16_755
O56 Ni5 O1 166.02(16) . 16_755
O6 Ni5 O58 97.18(16) . .
O56 Ni5 O58 94.48(15) . .
O1 Ni5 O58 85.93(16) 16_755 .
O6 Ni5 O63 96.60(15) . .
O56 Ni5 O63 89.79(16) . .
O1 Ni5 O63 86.58(16) 16_755 .
O58 Ni5 O63 165.34(16) . .
O6 Ni5 O51 178.22(15) . 16_755
O56 Ni5 O51 87.34(14) . 16_755
O1 Ni5 O51 78.77(14) 16_755 16_755
O58 Ni5 O51 84.56(14) . 16_755
O63 Ni5 O51 81.64(14) . 16_755
C21 N2 C22 124.8(6) . .
C21 N2 Ni2 124.0(5) . .
C22 N2 Ni2 111.2(4) . .
C35 N3 C36 123.9(5) . .
C35 N3 Ni4 124.2(4) . .
C36 N3 Ni4 111.9(4) . .
C1 O1 Ni1 120.2(4) . .
C1 O1 Ni5 134.6(4) . 11_675
Ni1 O1 Ni5 102.26(17) . 11_675
C13 O2 Ni1 114.7(4) . .
C13 O2 Ni2 126.7(3) . .
Ni1 O2 Ni2 92.25(16) . .
C23 O3 Ni2 110.2(4) . .
C23 O3 Ni1 121.7(3) . .
Ni2 O3 Ni1 92.03(14) . .
C15 O4 Ni2 125.0(4) . .
C15 O4 Ni3 136.0(4) . .
Ni2 O4 Ni3 98.42(18) . .
C29 O5 Ni4 126.8(3) . .
C29 O5 Ni3 128.0(3) . .
Ni4 O5 Ni3 89.80(16) . .
C37 O6 Ni4 111.6(4) . .
C37 O6 Ni5 130.0(4) . .
Ni4 O6 Ni5 113.14(16) . .
C7 N1 C8 121.0(10) . .
C7 N1 Ni1 120.4(9) . .
C8 N1 Ni1 118.3(6) . .
O1 C1 C2 121.2(6) . .
O1 C1 C6 121.1(6) . .
C2 C1 C6 117.7(6) . .
C3 C2 C1 121.1(6) . .
C3 C2 H2 119.4 . .
C1 C2 H2 119.4 . .
C4 C3 C2 121.2(7) . .
C4 C3 H3 119.4 . .
C2 C3 H3 119.4 . .
C5 C4 C3 119.9(7) . .
C4 C5 C6 122.4(7) . .
C4 C5 H5 118.8 . .
C6 C5 H5 118.8 . .
C7 C6 C5 104.7(8) . .
C7 C6 C1 137.3(8) . .
C5 C6 C1 117.8(7) . .
N1 C7 C6 119.0(10) . .
C9 C8 C13 119.7(7) . .
C9 C8 N1 132.9(8) . .
C13 C8 N1 107.3(6) . .
C8 C9 C10 122.4(8) . .
C8 C9 H9 118.8 . .
C10 C9 H9 118.8 . .
C11 C10 C9 117.7(7) . .
C11 C10 C14 129.1(11) . .
C9 C10 C14 113.2(10) . .
C10 C11 C12 121.5(7) . .
C10 C11 H11 119.2 . .
C12 C11 H11 119.2 . .
C13 C12 C11 120.3(7) . .
C13 C12 H12 119.9 . .
C11 C12 H12 119.9 . .
O2 C13 C12 121.1(6) . .
O2 C13 C8 120.4(5) . .
C12 C13 C8 118.4(6) . .
O4 C15 C16 119.2(6) . .
O4 C15 C20 123.1(6) . .
C16 C15 C20 117.7(6) . .
C17 C16 C15 121.2(7) . .
C17 C16 H16 119.4 . .
C15 C16 H16 119.4 . .
C18 C17 C16 121.6(8) . .
C18 C17 H17 119.2 . .
C16 C17 H17 119.2 . .
C17 C18 C19 119.8(9) . .
C17 C18 H18 120.1 . .
C19 C18 H18 120.1 . .
C18 C19 C20 120.8(8) . .
C18 C19 H19 119.6 . .
C20 C19 H19 119.6 . .
C15 C20 C19 118.8(7) . .
C15 C20 C21 126.0(6) . .
C19 C20 C21 115.2(7) . .
N2 C21 C20 126.4(6) . .
N2 C21 H21 116.8 . .
C20 C21 H21 116.8 . .
C27 C22 C23 120.2(6) . .
C27 C22 N2 125.8(6) . .
C23 C22 N2 114.0(5) . .
O3 C23 C22 120.2(5) . .
O3 C23 C24 121.6(6) . .
C22 C23 C24 118.2(5) . .
C25 C24 C23 120.5(7) . .
C25 C24 H24 119.8 . .
C23 C24 H24 119.8 . .
C24 C25 C26 121.5(7) . .
C24 C25 H25 119.3 . .
C26 C25 H25 119.3 . .
C27 C26 C25 118.5(6) . .
C27 C26 C28 119.9(8) . .
C25 C26 C28 121.6(7) . .
C26 C27 C22 121.2(7) . .
C26 C27 H27 119.4 . .
C22 C27 H27 119.4 . .
C26 C28 H28A 109.5 . .
C26 C28 H28B 109.5 . .
H28A C28 H28B 109.5 . .
C26 C28 H28C 109.5 . .
H28A C28 H28C 109.5 . .
H28B C28 H28C 109.5 . .
O5 C29 C30 118.9(5) . .
O5 C29 C34 123.4(5) . .
C30 C29 C34 117.7(6) . .
C31 C30 C29 122.1(6) . .
C31 C30 H30 119.0 . .
C29 C30 H30 119.0 . .
C30 C31 C32 120.2(7) . .
C30 C31 H31 119.9 . .
C32 C31 H31 119.9 . .
C33 C32 C31 119.2(7) . .
C33 C32 H32 120.4 . .
C31 C32 H32 120.4 . .
C32 C33 C34 122.0(6) . .
C32 C33 H33 119.0 . .
C34 C33 H33 119.0 . .
C29 C34 C33 118.6(6) . .
C29 C34 C35 125.6(6) . .
C33 C34 C35 115.8(6) . .
N3 C35 C34 127.0(6) . .
N3 C35 H35 116.5 . .
C34 C35 H35 116.5 . .
C41 C36 C37 121.4(6) . .
C41 C36 N3 125.2(6) . .
C37 C36 N3 113.4(5) . .
O6 C37 C36 119.8(5) . .
O6 C37 C38 122.2(6) . .
C36 C37 C38 117.9(5) . .
C39 C38 C37 119.6(6) . .
C39 C38 H38 120.2 . .
C37 C38 H38 120.2 . .
C38 C39 C40 122.3(6) . .
C38 C39 H39 118.9 . .
C40 C39 H39 118.9 . .
C41 C40 C39 117.3(6) . .
C41 C40 C42 120.4(7) . .
C39 C40 C42 122.3(7) . .
C36 C41 C40 121.2(6) . .
C36 C41 H41 119.4 . .
C40 C41 H41 119.4 . .
C40 C42 H42A 109.5 . .
C40 C42 H42B 109.5 . .
H42A C42 H42B 109.5 . .
C40 C42 H42C 109.5 . .
H42A C42 H42C 109.5 . .
H42B C42 H42C 109.5 . .
C51 O51 Ni1 125.1(3) . .
C51 O51 Ni5 138.7(3) . 11_675
Ni1 O51 Ni5 95.02(14) . 11_675
C51 O52 Ni3 141.7(3) . .
C51 O52 Ni2 125.0(3) . .
Ni3 O52 Ni2 93.09(15) . .
O51 C51 O52 120.9(5) . .
O51 C51 C52 119.3(5) . .
O52 C51 C52 119.8(5) . .
C51 C52 H52A 109.5 . .
C51 C52 H52B 109.5 . .
H52A C52 H52B 109.5 . .
C51 C52 H52C 109.5 . .
H52A C52 H52C 109.5 . .
H52B C52 H52C 109.5 . .
C53 O53 Ni2 126.8(3) . .
C53 O54 Ni3 129.4(4) . .
O54 C53 O53 125.7(5) . .
O54 C53 C54 117.0(5) . .
O53 C53 C54 117.3(5) . .
C53 C54 H54A 109.5 . .
C53 C54 H54B 109.5 . .
H54A C54 H54B 109.5 . .
C53 C54 H54C 109.5 . .
H54A C54 H54C 109.5 . .
H54B C54 H54C 109.5 . .
C55 O55 Ni4 127.7(4) . .
C55 O55 Ni3 118.5(3) . .
Ni4 O55 Ni3 81.86(14) . .
C55 O56 Ni5 138.1(4) . .
O56 C55 O55 124.6(5) . .
O56 C55 C56 118.2(5) . .
O55 C55 C56 117.0(6) . .
C55 C56 H56A 109.5 . .
C55 C56 H56B 109.5 . .
H56A C56 H56B 109.5 . .
C55 C56 H56C 109.5 . .
H56A C56 H56C 109.5 . .
H56B C56 H56C 109.5 . .
C57 O57 Ni4 130.8(4) . .
C57 O57 Ni3 129.1(4) . .
Ni4 O57 Ni3 85.69(15) . .
C57 O58 Ni5 129.9(4) . .
O58 C57 O57 123.6(5) . .
O58 C57 C58 119.1(6) . .
O57 C57 C58 117.2(6) . .
C57 C58 H58A 109.5 . .
C57 C58 H58B 109.5 . .
H58A C58 H58B 109.5 . .
C57 C58 H58C 109.5 . .
H58A C58 H58C 109.5 . .
H58B C58 H58C 109.5 . .
C61 O61 Ni1 124.3(4) . .
O61 C61 C62 112.2(6) . .
O61 C61 H61A 109.2 . .
C62 C61 H61A 109.2 . .
O61 C61 H61B 109.2 . .
C62 C61 H61B 109.2 . .
H61A C61 H61B 107.9 . .
C61 C62 H62A 109.5 . .
C61 C62 H62B 109.5 . .
H62A C62 H62B 109.5 . .
C61 C62 H62C 109.5 . .
H62A C62 H62C 109.5 . .
H62B C62 H62C 109.5 . .
C63 O62 Ni4 122.6(6) . .
C64 C63 O62 115.5(13) . .
C64 C63 H63A 108.4 . .
O62 C63 H63A 108.4 . .
C64 C63 H63B 108.4 . .
O62 C63 H63B 108.4 . .
H63A C63 H63B 107.5 . .
C63 C64 H64A 109.5 . .
C63 C64 H64B 109.5 . .
H64A C64 H64B 109.5 . .
C63 C64 H64C 109.5 . .
H64A C64 H64C 109.5 . .
H64B C64 H64C 109.5 . .
C65 O63 Ni5 124.6(3) . .
O63 C65 C66 111.0(6) . .
O63 C65 H65A 109.4 . .
C66 C65 H65A 109.4 . .
O63 C65 H65B 109.4 . .
C66 C65 H65B 109.4 . .
H65A C65 H65B 108.0 . .
C65 C66 H66A 109.5 . .
C65 C66 H66B 109.5 . .
H66A C66 H66B 109.5 . .
C65 C66 H66C 109.5 . .
H66A C66 H66C 109.5 . .
H66B C66 H66C 109.5 . .
O1S C1S C2S 108.3 . .
C4S C3S O2S 111.1 . .
O3S C5S C6S 113.4 . .
C8S C7S O4S 113.1 . .
C10S C9S O5S 106.3 . .
O6S C11S C12S 88.9 . .

loop_
_geom_bond_atom_site_label_1
_geom_bond_atom_site_label_2
_geom_bond_distance
_geom_bond_site_symmetry_2
Ni1 O1 1.976(4) .
Ni1 O2 1.985(4) .
Ni1 N1 1.987(10) .
Ni1 O51 2.062(4) .
Ni1 O3 2.106(4) .
Ni1 O61 2.152(4) .
Ni1 Ni2 2.9662(13) .
Ni2 O4 1.974(4) .
Ni2 N2 1.975(5) .
Ni2 O3 2.016(4) .
Ni2 O52 2.095(3) .
Ni2 O53 2.097(4) .
Ni2 O2 2.127(4) .
Ni3 O54 2.009(4) .
Ni3 O4 2.024(4) .
Ni3 O5 2.028(4) .
Ni3 O52 2.075(4) .
Ni3 O57 2.099(4) .
Ni3 O55 2.205(4) .
Ni3 Ni4 2.8372(12) .
Ni4 N3 1.988(5) .
Ni4 O5 1.991(4) .
Ni4 O6 1.993(4) .
Ni4 O57 2.073(4) .
Ni4 O62 2.117(4) .
Ni4 O55 2.124(4) .
Ni5 O6 1.994(4) .
Ni5 O56 2.027(4) .
Ni5 O1 2.055(4) 16_755
Ni5 O58 2.069(4) .
Ni5 O63 2.084(4) .
Ni5 O51 2.193(4) 16_755
N2 C21 1.273(8) .
N2 C22 1.441(8) .
N3 C35 1.296(7) .
N3 C36 1.426(7) .
O1 C1 1.331(7) .
O1 Ni5 2.055(4) 11_675
O2 C13 1.341(7) .
O3 C23 1.349(6) .
O4 C15 1.312(7) .
O5 C29 1.319(7) .
O6 C37 1.340(6) .
N1 C7 1.395(15) .
N1 C8 1.430(12) .
C1 C2 1.407(9) .
C1 C6 1.419(9) .
C2 C3 1.361(8) .
C2 H2 0.9500 .
C3 C4 1.360(10) .
C3 H3 0.9500 .
C4 C5 1.339(11) .
C5 C6 1.411(11) .
C5 H5 0.9500 .
C6 C7 1.402(12) .
C8 C9 1.375(10) .
C8 C13 1.403(9) .
C9 C10 1.379(12) .
C9 H9 0.9500 .
C10 C11 1.371(12) .
C10 C14 1.529(14) .
C11 C12 1.396(10) .
C11 H11 0.9500 .
C12 C13 1.381(9) .
C12 H12 0.9500 .
C15 C16 1.407(9) .
C15 C20 1.415(9) .
C16 C17 1.386(10) .
C16 H16 0.9500 .
C17 C18 1.340(12) .
C17 H17 0.9500 .
C18 C19 1.383(13) .
C18 H18 0.9500 .
C19 C20 1.426(11) .
C19 H19 0.9500 .
C20 C21 1.431(10) .
C21 H21 0.9500 .
C22 C27 1.391(8) .
C22 C23 1.398(9) .
C23 C24 1.411(8) .
C24 C25 1.357(9) .
C24 H24 0.9500 .
C25 C26 1.400(10) .
C25 H25 0.9500 .
C26 C27 1.371(10) .
C26 C28 1.526(10) .
C27 H27 0.9500 .
C28 H28A 0.9800 .
C28 H28B 0.9800 .
C28 H28C 0.9800 .
C29 C30 1.401(8) .
C29 C34 1.409(8) .
C30 C31 1.366(9) .
C30 H30 0.9500 .
C31 C32 1.398(10) .
C31 H31 0.9500 .
C32 C33 1.345(10) .
C32 H32 0.9500 .
C33 C34 1.424(9) .
C33 H33 0.9500 .
C34 C35 1.434(9) .
C35 H35 0.9500 .
C36 C41 1.382(8) .
C36 C37 1.398(8) .
C37 C38 1.421(9) .
C38 C39 1.373(9) .
C38 H38 0.9500 .
C39 C40 1.412(10) .
C39 H39 0.9500 .
C40 C41 1.391(9) .
C40 C42 1.521(10) .
C41 H41 0.9500 .
C42 H42A 0.9800 .
C42 H42B 0.9800 .
C42 H42C 0.9800 .
O51 C51 1.256(6) .
O51 Ni5 2.193(4) 11_675
O52 C51 1.265(6) .
C51 C52 1.489(8) .
C52 H52A 0.9800 .
C52 H52B 0.9800 .
C52 H52C 0.9800 .
O53 C53 1.256(7) .
O54 C53 1.251(6) .
C53 C54 1.497(8) .
C54 H54A 0.9800 .
C54 H54B 0.9800 .
C54 H54C 0.9800 .
O55 C55 1.278(7) .
O56 C55 1.252(7) .
C55 C56 1.496(8) .
C56 H56A 0.9800 .
C56 H56B 0.9800 .
C56 H56C 0.9800 .
O57 C57 1.263(7) .
O58 C57 1.246(7) .
C57 C58 1.519(8) .
C58 H58A 0.9800 .
C58 H58B 0.9800 .
C58 H58C 0.9800 .
O61 C61 1.427(8) .
C61 C62 1.516(10) .
C61 H61A 0.9900 .
C61 H61B 0.9900 .
C62 H62A 0.9800 .
C62 H62B 0.9800 .
C62 H62C 0.9800 .
O62 C63 1.423(12) .
C63 C64 1.39(2) .
C63 H63A 0.9900 .
C63 H63B 0.9900 .
C64 H64A 0.9800 .
C64 H64B 0.9800 .
C64 H64C 0.9800 .
O63 C65 1.441(7) .
C65 C66 1.483(9) .
C65 H65A 0.9900 .
C65 H65B 0.9900 .
C66 H66A 0.9800 .
C66 H66B 0.9800 .
C66 H66C 0.9800 .
O1S C1S 1.4383 .
C1S C2S 1.5441 .
O2S C3S 1.6797 .
C3S C4S 1.2905 .
O3S C5S 1.1037 .
C5S C6S 1.4042 .
O4S C7S 1.5841 .
C7S C8S 1.1737 .
O5S C9S 1.5410 .
C9S C10S 1.4901 .
O6S C11S 1.5300 .
C11S C12S 1.6660 .
